data_2200912
loop_
_publ_author_name
'Kang, Sung Kwon'
'Miller, Gordon J.'

_publ_section_title
;
 The intermetallic compound BaAgBi
;
_journal_issue 3
_journal_name_full 'Acta Crystallographica Section E'
_journal_page_first i21
_journal_page_last i22
_journal_paper_doi 10.1107/S1600536802001721
_journal_volume 58
_journal_year 2002
_chemical_formula_moiety 'Ag Ba Bi'
_chemical_formula_sum 'Ag Ba Bi'
_chemical_formula_weight 454.19
_space_group_IT_number 194
_symmetry_cell_setting hexagonal
_symmetry_space_group_name_Hall '-P 6c 2c'
_symmetry_space_group_name_H-M 'P 63/m m c'
_audit_creation_method 'WinGX routine CIF_UPDATE'
_cell_angle_alpha 90
_cell_angle_beta 90
_cell_angle_gamma 120
_cell_formula_units_Z 2
_cell_length_a 4.9423(7)
_cell_length_b 4.9423(7)
_cell_length_c 9.1251(18)
_cell_measurement_reflns_used 27
_cell_measurement_temperature 293(2)
_cell_measurement_theta_max 14.4
_cell_measurement_theta_min 6.5
_cell_volume 193.03(5)
_computing_cell_refinement TEXSAN
_computing_data_collection 'TEXSAN (Molecular Structure Corporation, 1990)'
_computing_data_reduction TEXSAN
_computing_publication_material 'WinGX (Farrugia, 1999)'
_computing_structure_refinement 'SHELXL97 (Sheldrick, 1997)'
_computing_structure_solution 'SHELXS97 (Sheldrick, 1997)'
_diffrn_measured_fraction_theta_full .91
_diffrn_measured_fraction_theta_max .91
_diffrn_measurement_device_type 'Rigaku AFC-6R'
_diffrn_measurement_method 2\q/\w
_diffrn_radiation_type MoK\a
_diffrn_radiation_wavelength .71073
_diffrn_reflns_av_R_equivalents 0
_diffrn_reflns_limit_h_max 6
_diffrn_reflns_limit_h_min 0
_diffrn_reflns_limit_k_max 3
_diffrn_reflns_limit_k_min 0
_diffrn_reflns_limit_l_max 12
_diffrn_reflns_limit_l_min 0
_diffrn_reflns_number 133
_diffrn_reflns_theta_full 29.98
_diffrn_reflns_theta_max 29.98
_diffrn_reflns_theta_min 4.47
_diffrn_standards_decay_% .9
_diffrn_standards_interval_count 100
_diffrn_standards_number 3
_exptl_absorpt_coefficient_mu 60.312
_exptl_absorpt_correction_T_max .164
_exptl_absorpt_correction_T_min .132
_exptl_absorpt_correction_type psi-scan
_exptl_absorpt_process_details '(North et al., 1968)'
_exptl_crystal_colour grey
_exptl_crystal_density_diffrn 7.814
_exptl_crystal_density_method 'not measured'
_exptl_crystal_description irregular
_exptl_crystal_F_000 372
_exptl_crystal_size_max .09
_exptl_crystal_size_mid .03
_exptl_crystal_size_min .03
_refine_diff_density_max 2.76
_refine_diff_density_min -3.98
_refine_ls_extinction_coef .011(2)
_refine_ls_extinction_expression Fc^*^=kFc[1+0.001xFc^2^\l^3^/sin(2\q)]^-1/4^
_refine_ls_extinction_method SHELXL
_refine_ls_goodness_of_fit_ref 1.155
_refine_ls_hydrogen_treatment undef
_refine_ls_matrix_type full
_refine_ls_number_parameters 8
_refine_ls_number_reflns 133
_refine_ls_number_restraints 0
_refine_ls_restrained_S_all 1.155
_refine_ls_R_factor_gt .0375
_refine_ls_shift/su_max .000
_refine_ls_structure_factor_coef Fsqd
_refine_ls_weighting_details 'calc w=1/[\s^2^(Fo^2^)+(0.0405P)^2^+2.2564P] where P=(Fo^2^+2Fc^2^)/3'
_refine_ls_weighting_scheme calc
_refine_ls_wR_factor_ref .1022
_reflns_number_gt 89
_reflns_number_total 133
_reflns_threshold_expression I>2\s(I)
_cod_data_source_file mg6001.cif
_cod_data_source_block I
_cod_database_code 2200912

loop_
_symmetry_equiv_pos_as_xyz
'x, y, z'
'-y, x-y, z'
'-x+y, -x, z'
'-x, -y, z+1/2'
'y, -x+y, z+1/2'
'x-y, x, z+1/2'
'y, x, -z'
'x-y, -y, -z'
'-x, -x+y, -z'
'-y, -x, -z+1/2'
'-x+y, y, -z+1/2'
'x, x-y, -z+1/2'
'-x, -y, -z'
'y, -x+y, -z'
'x-y, x, -z'
'x, y, -z-1/2'
'-y, x-y, -z-1/2'
'-x+y, -x, -z-1/2'
'-y, -x, z'
'-x+y, y, z'
'x, x-y, z'
'y, x, z-1/2'
'x-y, -y, z-1/2'
'-x, -x+y, z-1/2'

loop_
_atom_site_label
_atom_site_fract_x
_atom_site_fract_y
_atom_site_fract_z
_atom_site_U_iso_or_equiv
_atom_site_adp_type
_atom_site_calc_flag
_atom_site_refinement_flags
_atom_site_occupancy
_atom_site_disorder_assembly
_atom_site_disorder_group
_atom_site_type_symbol
Ba 0 0 0 .0094(7) Uani d S 1 . . Ba
Ag .3333 .6667 .25 .0157(9) Uani d S 1 . . Ag
Bi .3333 .6667 .75 .0091(7) Uani d S 1 . . Bi

loop_
_atom_site_aniso_label
_atom_site_aniso_U_11
_atom_site_aniso_U_22
_atom_site_aniso_U_33
_atom_site_aniso_U_12
_atom_site_aniso_U_13
_atom_site_aniso_U_23
Ba .0113(10) .0113(10) .0057(12) .0057(5) 0 0
Ag .0120(11) .0120(11) .0231(18) .0060(6) 0 0
Bi .0066(7) .0066(7) .0140(10) .0033(4) 0 0

loop_
_atom_type_symbol
_atom_type_description
_atom_type_scat_dispersion_real
_atom_type_scat_dispersion_imag
_atom_type_scat_source
Ag Ag -.8971 1.1015 'International Tables Vol C Tables 4.2.6.8 and 6.1.1.4'
Ba Ba -.3244 2.2819 'International Tables Vol C Tables 4.2.6.8 and 6.1.1.4'
Bi Bi -4.1077 10.2566 'International Tables Vol C Tables 4.2.6.8 and 6.1.1.4'

loop_
_geom_angle_atom_site_label_1
_geom_angle_atom_site_label_2
_geom_angle_atom_site_label_3
_geom_angle_site_symmetry_1
_geom_angle_site_symmetry_3
_geom_angle
_geom_angle_publ_flag
Bi Ba Ag 13_666 . 45.975(5) ?
Bi Ba Bi 13_666 1_444 180 ?
Ag Ba Bi . 1_444 134.025(5) ?
Bi Ba Ag 13_666 13 134.025(5) ?
Ag Ba Ag . 13 180 ?
Bi Ba Ag 1_444 13 45.975(5) ?
Bi Ba Bi 13_666 13_566 85.129(10) ?
Ag Ba Bi . 13_566 45.975(5) ?
Bi Ba Bi 1_444 13_566 94.871(10) ?
Ag Ba Bi 13 13_566 134.025(5) ?
Bi Ba Ag 13_666 1_545 45.975(5) ?
Ag Ba Ag . 1_545 85.129(10) ?
Bi Ba Ag 1_444 1_545 134.025(5) ?
Ag Ba Ag 13 1_545 94.871(10) ?
Bi Ba Ag 13_566 1_545 102.717(14) ?
Bi Ba Bi 13_666 1_544 94.871(10) ?
Ag Ba Bi . 1_544 134.025(5) ?
Bi Ba Bi 1_444 1_544 85.129(10) ?
Ag Ba Bi 13 1_544 45.975(5) ?
Bi Ba Bi 13_566 1_544 180 ?
Ag Ba Bi 1_545 1_544 77.283(14) ?
Bi Ba Ag 13_666 13_565 134.025(5) ?
Ag Ba Ag . 13_565 94.871(10) ?
Bi Ba Ag 1_444 13_565 45.975(5) ?
Ag Ba Ag 13 13_565 85.129(10) ?
Bi Ba Ag 13_566 13_565 77.283(14) ?
Ag Ba Ag 1_545 13_565 180 ?
Bi Ba Ag 1_544 13_565 102.717(14) ?
Bi Ba Ag 13_666 1_445 102.717(14) ?
Ag Ba Ag . 1_445 85.129(10) ?
Bi Ba Ag 1_444 1_445 77.283(14) ?
Ag Ba Ag 13 1_445 94.871(10) ?
Bi Ba Ag 13_566 1_445 45.975(5) ?
Ag Ba Ag 1_545 1_445 85.129(10) ?
Bi Ba Ag 1_544 1_445 134.025(5) ?
Ag Ba Ag 13_565 1_445 94.871(10) ?
Bi Ba Bi 13_666 13_556 85.129(10) ?
Ag Ba Bi . 13_556 102.717(14) ?
Bi Ba Bi 1_444 13_556 94.871(10) ?
Ag Ba Bi 13 13_556 77.283(14) ?
Bi Ba Bi 13_566 13_556 85.129(10) ?
Ag Ba Bi 1_545 13_556 45.975(5) ?
Bi Ba Bi 1_544 13_556 94.871(10) ?
Ag Ba Bi 13_565 13_556 134.025(5) ?
Ag Ba Bi 1_445 13_556 45.975(5) ?
Bi Ba Ag 13_666 13_665 77.283(14) ?
Ag Ba Ag . 13_665 94.871(10) ?
Bi Ba Ag 1_444 13_665 102.717(14) ?
Ag Ba Ag 13 13_665 85.129(10) ?
Bi Ba Ag 13_566 13_665 134.025(5) ?
Ag Ba Ag 1_545 13_665 94.871(10) ?
Bi Ba Ag 1_544 13_665 45.975(5) ?
Ag Ba Ag 13_565 13_665 85.129(10) ?
Ag Ba Ag 1_445 13_665 180 ?
Bi Ba Ag 13_556 13_665 134.025(5) ?
Bi Ba Bi 13_666 1_554 94.871(10) ?
Ag Ba Bi . 1_554 77.283(14) ?
Bi Ba Bi 1_444 1_554 85.129(10) ?
Ag Ba Bi 13 1_554 102.717(14) ?
Bi Ba Bi 13_566 1_554 94.871(10) ?
Ag Ba Bi 1_545 1_554 134.025(5) ?
Bi Ba Bi 1_544 1_554 85.129(10) ?
Ag Ba Bi 13_565 1_554 45.975(5) ?
Ag Ba Bi 1_445 1_554 134.025(5) ?
Bi Ba Bi 13_556 1_554 180 ?
Ag Ba Bi 13_665 1_554 45.975(5) ?
Bi Ag Bi 13_676 13_566 120 y
Bi Ag Bi 13_676 13_666 120 ?
Bi Ag Bi 13_566 13_666 120 ?
Bi Ag Ba 13_676 . 141.358(7) ?
Bi Ag Ba 13_566 . 67.012(2) ?
Bi Ag Ba 13_666 . 67.012(2) ?
Bi Ag Ba 13_676 4_665 67.012(2) ?
Bi Ag Ba 13_566 4_665 141.358(7) ?
Bi Ag Ba 13_666 4_665 67.012(2) ?
Ba Ag Ba . 4_665 134.025(5) ?
Bi Ag Ba 13_676 1_565 67.012(2) ?
Bi Ag Ba 13_566 1_565 67.012(2) ?
Bi Ag Ba 13_666 1_565 141.358(7) ?
Ba Ag Ba . 1_565 85.129(10) ?
Ba Ag Ba 4_665 1_565 134.025(5) ?
Bi Ag Ba 13_676 4_565 67.012(2) ?
Bi Ag Ba 13_566 4_565 67.012(2) ?
Bi Ag Ba 13_666 4_565 141.358(7) ?
Ba Ag Ba . 4_565 134.025(5) ?
Ba Ag Ba 4_665 4_565 85.129(10) ?
Ba Ag Ba 1_565 4_565 77.283(14) ?
Bi Ag Ba 13_676 4 141.358(7) ?
Bi Ag Ba 13_566 4 67.012(2) ?
Bi Ag Ba 13_666 4 67.012(2) ?
Ba Ag Ba . 4 77.283(14) ?
Ba Ag Ba 4_665 4 85.129(10) ?
Ba Ag Ba 1_565 4 134.025(5) ?
Ba Ag Ba 4_565 4 85.129(10) ?
Bi Ag Ba 13_676 1_665 67.012(2) ?
Bi Ag Ba 13_566 1_665 141.358(7) ?
Bi Ag Ba 13_666 1_665 67.012(2) ?
Ba Ag Ba . 1_665 85.129(10) ?
Ba Ag Ba 4_665 1_665 77.283(14) ?
Ba Ag Ba 1_565 1_665 85.129(10) ?
Ba Ag Ba 4_565 1_665 134.025(5) ?
Ba Ag Ba 4 1_665 134.025(5) ?
Ag Bi Ag 13_676 13_566 120 y
Ag Bi Ag 13_676 13_666 120 ?
Ag Bi Ag 13_566 13_666 120 ?
Ag Bi Ba 13_676 1_666 67.012(2) ?
Ag Bi Ba 13_566 1_666 141.358(7) ?
Ag Bi Ba 13_666 1_666 67.012(2) ?
Ag Bi Ba 13_676 4 141.358(7) ?
Ag Bi Ba 13_566 4 67.012(2) ?
Ag Bi Ba 13_666 4 67.012(2) ?
Ba Bi Ba 1_666 4 134.025(5) ?
Ag Bi Ba 13_676 4_565 67.012(2) ?
Ag Bi Ba 13_566 4_565 67.012(2) ?
Ag Bi Ba 13_666 4_565 141.358(7) ?
Ba Bi Ba 1_666 4_565 134.025(5) ?
Ba Bi Ba 4 4_565 85.129(10) ?
Ag Bi Ba 13_676 1_566 67.012(2) ?
Ag Bi Ba 13_566 1_566 67.012(2) ?
Ag Bi Ba 13_666 1_566 141.358(7) ?
Ba Bi Ba 1_666 1_566 85.129(10) ?
Ba Bi Ba 4 1_566 134.025(5) ?
Ba Bi Ba 4_565 1_566 77.283(14) ?
Ag Bi Ba 13_676 1_556 141.358(7) ?
Ag Bi Ba 13_566 1_556 67.012(2) ?
Ag Bi Ba 13_666 1_556 67.012(2) ?
Ba Bi Ba 1_666 1_556 85.129(10) ?
Ba Bi Ba 4 1_556 77.283(14) ?
Ba Bi Ba 4_565 1_556 134.025(5) ?
Ba Bi Ba 1_566 1_556 85.129(10) ?
Ag Bi Ba 13_676 4_665 67.012(2) ?
Ag Bi Ba 13_566 4_665 141.358(7) ?
Ag Bi Ba 13_666 4_665 67.012(2) ?
Ba Bi Ba 1_666 4_665 77.283(14) ?
Ba Bi Ba 4 4_665 85.129(10) ?
Ba Bi Ba 4_565 4_665 85.129(10) ?
Ba Bi Ba 1_566 4_665 134.025(5) ?
Ba Bi Ba 1_556 4_665 134.025(5) ?

loop_
_geom_bond_atom_site_label_1
_geom_bond_atom_site_label_2
_geom_bond_site_symmetry_2
_geom_bond_distance
_geom_bond_publ_flag
Ba Bi 13_666 3.6533(4) y
Ba Ag . 3.6533(4) y
Ba Bi 1_444 3.6533(4) ?
Ba Ag 13 3.6533(4) ?
Ba Bi 13_566 3.6533(4) ?
Ba Ag 1_545 3.6533(4) ?
Ba Bi 1_544 3.6533(4) ?
Ba Ag 13_565 3.6533(4) ?
Ba Ag 1_445 3.6533(4) ?
Ba Bi 13_556 3.6533(4) ?
Ba Ag 13_665 3.6533(4) ?
Ba Bi 1_554 3.6533(4) ?
Ag Bi 13_676 2.8534(4) y
Ag Bi 13_566 2.8534(4) ?
Ag Bi 13_666 2.8534(4) ?
Ag Ba 4_665 3.6533(4) ?
Ag Ba 1_565 3.6533(4) ?
Ag Ba 4_565 3.6533(4) ?
Ag Ba 4 3.6533(4) ?
Ag Ba 1_665 3.6533(4) ?
Bi Ag 13_676 2.8534(4) ?
Bi Ag 13_566 2.8534(4) ?
Bi Ag 13_666 2.8534(4) ?
Bi Ba 1_666 3.6533(4) ?
Bi Ba 4 3.6533(4) ?
Bi Ba 4_565 3.6533(4) ?
Bi Ba 1_566 3.6533(4) ?
Bi Ba 1_556 3.6533(4) ?
Bi Ba 4_665 3.6533(4) ?
